data_7243323
loop_
_publ_author_name
'Peloquin, Andrew J.'
'McMillen, Colin D.'
'Pennington, William T.'

_publ_section_title
;
 One dimensional halogen bond design: Br&#x22EF;N versus I&#x22EF;N with
 fluoroarenes
;
_journal_issue 35
_journal_name_full CrystEngComm
_journal_page_first 6098
_journal_page_last 6106
_journal_paper_doi 10.1039/D1CE00864A
_journal_volume 23
_journal_year 2021
_chemical_formula_moiety 'C12 F8 I2, C6 H12 N2'
_chemical_formula_sum 'C18 H12 F8 I2 N2'
_chemical_formula_weight 662.105
_space_group_crystal_system monoclinic
_space_group_IT_number 14
_space_group_name_Hall '-P 2yn'
_space_group_name_H-M_alt 'P 1 21/n 1'
_symmetry_Int_Tables_number 14
_atom_sites_solution_primary dual
_audit_creation_date 2021-05-25
_audit_creation_method
;
Olex2 1.3
(compiled 2020.11.12 svn.r5f609507 for OlexSys, GUI svn.r6272)
;
_audit_update_record
;
2021-06-27 deposited with the CCDC.	2021-08-02 downloaded from the CCDC.
;
_cell_angle_alpha 90
_cell_angle_beta 108.470(3)
_cell_angle_gamma 90
_cell_formula_units_Z 4
_cell_length_a 13.5292(11)
_cell_length_b 10.9229(8)
_cell_length_c 14.122(1)
_cell_measurement_reflns_used 9239
_cell_measurement_temperature 100.0
_cell_measurement_theta_max 30.06
_cell_measurement_theta_min 2.41
_cell_volume 1979.4(3)
_computing_cell_refinement 'Bruker SAINT'
_computing_data_collection 'Bruker APEX3'
_computing_data_reduction 'Bruker SAINT'
_computing_molecular_graphics 'Olex2 1.3 (Dolomanov et al., 2009)'
_computing_publication_material 'Olex2 1.3 (Dolomanov et al., 2009)'
_computing_structure_refinement 'SHELXL-2016/6 (Sheldrick, 2016)'
_computing_structure_solution 'SHELXT 2014/5 (Sheldrick, 2014)'
_diffrn_ambient_temperature 100.0
_diffrn_measured_fraction_theta_full 0.9958
_diffrn_measured_fraction_theta_max 0.9966
_diffrn_measurement_device_type 'Bruker D8 Quest Photon 100'
_diffrn_measurement_method '\f and \w scans'
_diffrn_radiation_type MoK\a
_diffrn_radiation_wavelength 0.71073
_diffrn_reflns_av_R_equivalents 0.0290
_diffrn_reflns_av_unetI/netI 0.0176
_diffrn_reflns_Laue_measured_fraction_full 0.9958
_diffrn_reflns_Laue_measured_fraction_max 0.9966
_diffrn_reflns_limit_h_max 17
_diffrn_reflns_limit_h_min -17
_diffrn_reflns_limit_k_max 14
_diffrn_reflns_limit_k_min -14
_diffrn_reflns_limit_l_max 18
_diffrn_reflns_limit_l_min -18
_diffrn_reflns_number 32240
_diffrn_reflns_point_group_measured_fraction_full 0.9958
_diffrn_reflns_point_group_measured_fraction_max 0.9966
_diffrn_reflns_theta_full 25.2417
_diffrn_reflns_theta_max 27.88
_diffrn_reflns_theta_min 2.41
_diffrn_source 'fine focus sealed tube'
_diffrn_source_current 1.0
_diffrn_source_power 0.05
_diffrn_source_voltage 50.0
_diffrn_standards_number 0
_exptl_absorpt_coefficient_mu 3.258
_exptl_absorpt_correction_T_max 0.7460
_exptl_absorpt_correction_T_min 0.5475
_exptl_absorpt_correction_type multi-scan
_exptl_absorpt_process_details
;
SADABS-2014/5 (Bruker,2014/5) was used for absorption correction.
wR2(int) was 0.0974 before and 0.0491 after correction.
The Ratio of minimum to maximum transmission is 0.7339.
The \l/2 correction factor is Not present.
;
_exptl_crystal_colour yellow
_exptl_crystal_colour_primary yellow
_exptl_crystal_density_diffrn 2.222
_exptl_crystal_density_meas ?
_exptl_crystal_density_method 'not measured'
_exptl_crystal_description plate
_exptl_crystal_F_000 1245.715
_exptl_crystal_size_max 0.312
_exptl_crystal_size_mid 0.241
_exptl_crystal_size_min 0.102
_exptl_transmission_factor_max 'not measured'
_exptl_transmission_factor_min 'not measured'
_refine_diff_density_max 0.8494
_refine_diff_density_min -0.6215
_refine_diff_density_rms 0.0945
_refine_ls_d_res_high 0.7600
_refine_ls_d_res_low 8.4651
_refine_ls_goodness_of_fit_ref 1.0544
_refine_ls_hydrogen_treatment constr
_refine_ls_matrix_type full
_refine_ls_number_constraints 18
_refine_ls_number_parameters 271
_refine_ls_number_reflns 4711
_refine_ls_number_restraints 0
_refine_ls_restrained_S_all 1.0544
_refine_ls_R_factor_all 0.0223
_refine_ls_R_factor_gt 0.0191
_refine_ls_shift/su_max 0.0009
_refine_ls_shift/su_mean 0.0000
_refine_ls_structure_factor_coef Fsqd
_refine_ls_weighting_details 'w=1/[\s^2^(Fo^2^)+(0.0144P)^2^+3.2195P] where P=(Fo^2^+2Fc^2^)/3'
_refine_ls_weighting_scheme calc
_refine_ls_wR_factor_gt 0.0436
_refine_ls_wR_factor_ref 0.0470
_reflns_Friedel_coverage 0.0
_reflns_limit_h_max 10
_reflns_limit_h_min -17
_reflns_limit_k_max 14
_reflns_limit_k_min 0
_reflns_limit_l_max 18
_reflns_limit_l_min -10
_reflns_number_gt 4328
_reflns_number_total 4711
_reflns_threshold_expression I>=2u(I)
_cod_data_source_file d1ce00864a2.cif
_cod_data_source_block I2F8bph_DABCO
_cod_depositor_comments
;
The following automatic conversions were performed:

data item '_exptl_crystal_density_meas' value 'not measured' was
changed to '?' -- the value is perceived as not measured.

Automatic conversion script
Id: cif_fix_values 7556 2019-12-06 15:28:31Z antanas 

 Adding full bibliography for 7243307--7243335.cif.
;
_cod_original_sg_symbol_Hall '-P 2ybc (x-z,y,z)'
_cod_database_code 7243323
_olex2_refinement_description
;
;
_olex2_submission_special_instructions 'No special instructions were received'

loop_
_space_group_symop_id
_space_group_symop_operation_xyz
1 x,y,z
2 -x+1/2,y+1/2,-z+1/2
3 -x,-y,-z
4 x-1/2,-y-1/2,z-1/2

loop_
_atom_site_label
_atom_site_type_symbol
_atom_site_fract_x
_atom_site_fract_y
_atom_site_fract_z
_atom_site_U_iso_or_equiv
_atom_site_adp_type
_atom_site_occupancy
_atom_site_refinement_flags_posn
I2 I 0.940705(11) 0.707541(13) 0.901423(10) 0.01932(5) Uani 1.000000 .
I1 I 0.054441(11) 0.723235(13) 0.584652(10) 0.01960(5) Uani 1.000000 .
F5 F 0.77658(11) 0.51371(12) 0.75870(10) 0.0234(3) Uani 1.000000 .
F8 F 0.76136(11) 0.88236(12) 0.92929(10) 0.0229(3) Uani 1.000000 .
F4 F 0.21714(11) 0.51017(12) 0.70083(10) 0.0246(3) Uani 1.000000 .
F6 F 0.56969(11) 0.51648(12) 0.67856(10) 0.0240(3) Uani 1.000000 .
F3 F 0.42366(11) 0.50514(12) 0.77686(10) 0.0248(3) Uani 1.000000 .
F1 F 0.23563(11) 0.90796(12) 0.57384(11) 0.0272(3) Uani 1.000000 .
F2 F 0.44253(11) 0.90144(12) 0.64866(10) 0.0242(3) Uani 1.000000 .
F7 F 0.55451(10) 0.88610(12) 0.84729(10) 0.0222(3) Uani 1.000000 .
N2 N -0.35126(15) 0.76809(17) 0.46603(14) 0.0187(4) Uani 1.000000 .
N1 N -0.15200(15) 0.74958(17) 0.52565(14) 0.0187(4) Uani 1.000000 .
C8 C 0.72285(17) 0.60711(19) 0.78257(16) 0.0180(4) Uani 1.000000 .
C12 C 0.71518(19) 0.79141(19) 0.86663(17) 0.0191(4) Uani 1.000000 .
C7 C 0.77583(18) 0.69919(19) 0.84577(16) 0.0185(4) Uani 1.000000 .
C2 C 0.28091(19) 0.8071(2) 0.62434(17) 0.0206(4) Uani 1.000000 .
C6 C 0.27123(18) 0.6081(2) 0.68588(16) 0.0197(4) Uani 1.000000 .
C11 C 0.60834(18) 0.79342(19) 0.82478(16) 0.0191(4) Uani 1.000000 .
C3 C 0.38754(18) 0.80421(19) 0.66279(17) 0.0194(4) Uani 1.000000 .
C1 C 0.21887(18) 0.7102(2) 0.63540(16) 0.0197(4) Uani 1.000000 .
C9 C 0.61590(18) 0.60746(19) 0.74103(16) 0.0186(4) Uani 1.000000 .
C5 C 0.37841(18) 0.60481(19) 0.72483(16) 0.0192(4) Uani 1.000000 .
C15 C -0.19954(18) 0.6307(2) 0.53652(17) 0.0219(4) Uani 1.000000 .
C13 C -0.18926(18) 0.7874(2) 0.41997(17) 0.0216(5) Uani 1.000000 .
C10 C 0.55537(18) 0.70117(19) 0.76032(16) 0.0182(4) Uani 1.000000 .
C4 C 0.44051(18) 0.70285(19) 0.71534(16) 0.0181(4) Uani 1.000000 .
C14 C -0.30992(18) 0.7983(2) 0.38402(17) 0.0226(5) Uani 1.000000 .
C17 C -0.18535(18) 0.8426(2) 0.58597(17) 0.0231(5) Uani 1.000000 .
C18 C -0.30537(19) 0.8519(2) 0.55067(17) 0.0237(5) Uani 1.000000 .
C16 C -0.31959(18) 0.6413(2) 0.49883(17) 0.0218(4) Uani 1.000000 .
H15a H -0.17699(18) 0.5673(2) 0.49765(17) 0.0263(5) Uiso 1.000000 R
H15b H -0.17592(18) 0.6057(2) 0.60756(17) 0.0263(5) Uiso 1.000000 R
H13a H -0.15806(18) 0.8672(2) 0.41225(17) 0.0259(5) Uiso 1.000000 R
H13b H -0.16751(18) 0.7263(2) 0.37870(17) 0.0259(5) Uiso 1.000000 R
H14a H -0.33990(18) 0.7418(2) 0.32736(17) 0.0272(6) Uiso 1.000000 R
H14b H -0.33045(18) 0.8828(2) 0.36057(17) 0.0272(6) Uiso 1.000000 R
H17a H -0.15989(18) 0.8192(2) 0.65736(17) 0.0278(6) Uiso 1.000000 R
H17b H -0.15494(18) 0.9231(2) 0.57874(17) 0.0278(6) Uiso 1.000000 R
H18a H -0.32661(19) 0.9371(2) 0.52992(17) 0.0284(6) Uiso 1.000000 R
H18b H -0.33172(19) 0.8308(2) 0.60650(17) 0.0284(6) Uiso 1.000000 R
H16a H -0.34781(18) 0.6182(2) 0.55304(17) 0.0262(5) Uiso 1.000000 R
H16b H -0.34858(18) 0.5842(2) 0.44237(17) 0.0262(5) Uiso 1.000000 R

loop_
_atom_site_aniso_label
_atom_site_aniso_U_11
_atom_site_aniso_U_22
_atom_site_aniso_U_33
_atom_site_aniso_U_12
_atom_site_aniso_U_13
_atom_site_aniso_U_23
I2 0.01900(8) 0.01737(7) 0.02117(8) 0.00237(5) 0.00576(6) 0.00225(5)
I1 0.01905(8) 0.01889(7) 0.01953(7) -0.00161(5) 0.00423(5) -0.00166(5)
F5 0.0265(7) 0.0163(6) 0.0298(7) 0.0049(5) 0.0125(6) -0.0031(5)
F8 0.0246(7) 0.0167(6) 0.0249(7) -0.0001(5) 0.0042(5) -0.0048(5)
F4 0.0252(7) 0.0164(6) 0.0329(7) -0.0057(5) 0.0102(6) 0.0016(5)
F6 0.0263(7) 0.0176(6) 0.0290(7) -0.0028(5) 0.0099(6) -0.0073(5)
F3 0.0264(7) 0.0155(6) 0.0329(7) 0.0029(5) 0.0101(6) 0.0070(5)
F1 0.0251(7) 0.0187(7) 0.0338(8) 0.0018(5) 0.0037(6) 0.0087(6)
F2 0.0237(7) 0.0164(6) 0.0319(7) -0.0046(5) 0.0079(6) 0.0053(5)
F7 0.0239(7) 0.0166(6) 0.0267(7) 0.0046(5) 0.0089(5) -0.0037(5)
N2 0.0206(10) 0.0159(9) 0.0191(9) -0.0013(7) 0.0056(7) -0.0002(7)
N1 0.0197(9) 0.0166(9) 0.0188(9) -0.0023(7) 0.0049(7) 0.0016(7)
C8 0.0218(11) 0.0135(9) 0.0215(10) 0.0036(8) 0.0107(9) 0.0015(8)
C12 0.0245(12) 0.0138(10) 0.0203(10) -0.0016(8) 0.0087(9) -0.0000(8)
C7 0.0219(11) 0.0153(10) 0.0190(10) 0.0023(8) 0.0073(9) 0.0038(8)
C2 0.0259(12) 0.0155(10) 0.0198(10) 0.0021(8) 0.0064(9) 0.0022(8)
C6 0.0260(12) 0.0142(10) 0.0210(10) -0.0031(8) 0.0105(9) -0.0014(8)
C11 0.0248(12) 0.0133(10) 0.0206(10) 0.0026(8) 0.0095(9) -0.0001(8)
C3 0.0225(11) 0.0138(10) 0.0225(11) -0.0023(8) 0.0080(9) 0.0003(8)
C1 0.0221(11) 0.0181(10) 0.0186(10) -0.0011(8) 0.0061(9) -0.0017(8)
C9 0.0240(11) 0.0129(9) 0.0197(10) -0.0012(8) 0.0079(9) -0.0011(8)
C5 0.0254(11) 0.0124(9) 0.0204(10) 0.0020(8) 0.0081(9) 0.0017(8)
C15 0.0247(12) 0.0154(10) 0.0261(11) -0.0010(9) 0.0087(9) 0.0032(8)
C13 0.0233(12) 0.0225(11) 0.0196(10) -0.0020(9) 0.0077(9) 0.0025(8)
C10 0.0214(11) 0.0141(10) 0.0202(10) 0.0004(8) 0.0081(9) 0.0015(8)
C4 0.0199(11) 0.0160(10) 0.0191(10) 0.0004(8) 0.0073(8) -0.0002(8)
C14 0.0246(12) 0.0240(11) 0.0178(10) -0.0016(9) 0.0046(9) 0.0037(8)
C17 0.0255(12) 0.0218(11) 0.0206(11) -0.0024(9) 0.0051(9) -0.0032(9)
C18 0.0267(12) 0.0210(11) 0.0232(11) -0.0003(9) 0.0077(9) -0.0050(9)
C16 0.0258(12) 0.0156(10) 0.0247(11) -0.0025(9) 0.0089(9) 0.0024(8)

loop_
_atom_type_symbol
_atom_type_scat_dispersion_real
_atom_type_scat_dispersion_imag
_atom_type_scat_Cromer_Mann_a1
_atom_type_scat_Cromer_Mann_a2
_atom_type_scat_Cromer_Mann_a3
_atom_type_scat_Cromer_Mann_a4
_atom_type_scat_Cromer_Mann_b1
_atom_type_scat_Cromer_Mann_b2
_atom_type_scat_Cromer_Mann_b3
_atom_type_scat_Cromer_Mann_b4
_atom_type_scat_Cromer_Mann_c
_atom_type_scat_source
_atom_type_scat_dispersion_source
I -0.41187 1.83264 20.14720 18.99490 7.51380 2.27350 4.34700 0.38140 27.76600 66.87760 4.07119989395 'International Tables Volume C Table 6.1.1.4 (pp. 500-502)' 'Henke, Gullikson and Davis, At. Data and Nucl. Data Tables, 1993, 54, 2'
H 0.00000 0.00000 0.49300 0.32291 0.14019 0.04081 10.51090 26.12570 3.14236 57.79970 0.0030380000826 'International Tables Volume C Table 6.1.1.4 (pp. 500-502)' 'Henke, Gullikson and Davis, At. Data and Nucl. Data Tables, 1993, 54, 2'
C 0.00347 0.00161 2.31000 1.02000 1.58860 0.86500 20.84390 10.20750 0.56870 51.65120 0.215599998832 'International Tables Volume C Table 6.1.1.4 (pp. 500-502)' 'Henke, Gullikson and Davis, At. Data and Nucl. Data Tables, 1993, 54, 2'
F 0.01794 0.01033 3.53920 2.64120 1.51700 1.02430 10.28250 4.29440 0.26150 26.14760 0.277599990368 'International Tables Volume C Table 6.1.1.4 (pp. 500-502)' 'Henke, Gullikson and Davis, At. Data and Nucl. Data Tables, 1993, 54, 2'
N 0.00653 0.00323 12.21260 3.13220 2.01250 1.16630 0.00570 9.89330 28.99750 0.58260 -11.5290002823 'International Tables Volume C Table 6.1.1.4 (pp. 500-502)' 'Henke, Gullikson and Davis, At. Data and Nucl. Data Tables, 1993, 54, 2'

loop_
_geom_angle_atom_site_label_1
_geom_angle_atom_site_label_2
_geom_angle_atom_site_label_3
_geom_angle
_geom_angle_site_symmetry_1
_geom_angle_site_symmetry_3
_geom_angle_publ_flag
C18 N2 C14 109.28(18) . . ?
C16 N2 C14 108.12(18) . . ?
C16 N2 C18 108.73(17) . . ?
C13 N1 C15 109.29(17) . . ?
C17 N1 C15 108.66(17) . . ?
C17 N1 C13 108.69(18) . . ?
C7 C8 F5 119.9(2) . . ?
C9 C8 F5 118.00(19) . . ?
C9 C8 C7 122.1(2) . . ?
C7 C12 F8 119.5(2) . . ?
C11 C12 F8 118.42(19) . . ?
C11 C12 C7 122.1(2) . . ?
C8 C7 I2 122.65(16) . . ?
C12 C7 I2 120.89(16) . . ?
C12 C7 C8 116.3(2) . . ?
C3 C2 F1 118.2(2) . . ?
C1 C2 F1 119.5(2) . . ?
C1 C2 C3 122.4(2) . . ?
C1 C6 F4 120.1(2) . . ?
C5 C6 F4 118.10(19) . . ?
C5 C6 C1 121.7(2) . . ?
C12 C11 F7 118.98(19) . . ?
C10 C11 F7 119.6(2) . . ?
C10 C11 C12 121.4(2) . . ?
C2 C3 F2 118.97(19) . . ?
C4 C3 F2 119.3(2) . . ?
C4 C3 C2 121.8(2) . . ?
C2 C1 I1 121.24(16) . . ?
C6 C1 I1 122.54(16) . . ?
C6 C1 C2 116.1(2) . . ?
C8 C9 F6 118.98(19) . . ?
C10 C9 F6 119.5(2) . . ?
C10 C9 C8 121.5(2) . . ?
C6 C5 F3 118.50(19) . . ?
C4 C5 F3 119.3(2) . . ?
C4 C5 C6 122.1(2) . . ?
C16 C15 N1 110.08(18) . . ?
H15a C15 N1 109.64(12) . . ?
H15a C15 C16 109.64(12) . . ?
H15b C15 N1 109.64(12) . . ?
H15b C15 C16 109.64(12) . . ?
H15b C15 H15a 108.2 . . ?
C14 C13 N1 109.83(18) . . ?
H13a C13 N1 109.70(11) . . ?
H13a C13 C14 109.70(12) . . ?
H13b C13 N1 109.70(12) . . ?
H13b C13 C14 109.70(12) . . ?
H13b C13 H13a 108.2 . . ?
C9 C10 C11 116.6(2) . . ?
C4 C10 C11 121.57(19) . . ?
C4 C10 C9 121.88(19) . . ?
C5 C4 C3 115.9(2) . . ?
C10 C4 C3 121.97(19) . . ?
C10 C4 C5 122.14(19) . . ?
C13 C14 N2 110.31(18) . . ?
H14a C14 N2 109.59(12) . . ?
H14a C14 C13 109.59(12) . . ?
H14b C14 N2 109.59(12) . . ?
H14b C14 C13 109.59(12) . . ?
H14b C14 H14a 108.1 . . ?
C18 C17 N1 109.86(18) . . ?
H17a C17 N1 109.69(11) . . ?
H17a C17 C18 109.69(12) . . ?
H17b C17 N1 109.69(12) . . ?
H17b C17 C18 109.69(12) . . ?
H17b C17 H17a 108.2 . . ?
C17 C18 N2 110.47(18) . . ?
H18a C18 N2 109.56(12) . . ?
H18a C18 C17 109.56(12) . . ?
H18b C18 N2 109.56(12) . . ?
H18b C18 C17 109.56(12) . . ?
H18b C18 H18a 108.1 . . ?
C15 C16 N2 110.24(18) . . ?
H16a C16 N2 109.61(12) . . ?
H16a C16 C15 109.61(12) . . ?
H16b C16 N2 109.61(11) . . ?
H16b C16 C15 109.61(12) . . ?
H16b C16 H16a 108.1 . . ?

loop_
_geom_bond_atom_site_label_1
_geom_bond_atom_site_label_2
_geom_bond_distance
_geom_bond_site_symmetry_2
_geom_bond_publ_flag
I2 C7 2.119(2) . ?
I1 C1 2.115(2) . ?
F5 C8 1.356(2) . ?
F8 C12 1.345(2) . ?
F4 C6 1.350(2) . ?
F6 C9 1.344(2) . ?
F3 C5 1.347(2) . ?
F1 C2 1.350(2) . ?
F2 C3 1.347(2) . ?
F7 C11 1.343(2) . ?
N2 C14 1.474(3) . ?
N2 C18 1.477(3) . ?
N2 C16 1.480(3) . ?
N1 C15 1.478(3) . ?
N1 C13 1.475(3) . ?
N1 C17 1.485(3) . ?
C8 C7 1.384(3) . ?
C8 C9 1.378(3) . ?
C12 C7 1.389(3) . ?
C12 C11 1.378(3) . ?
C2 C3 1.371(3) . ?
C2 C1 1.390(3) . ?
C6 C1 1.391(3) . ?
C6 C5 1.379(3) . ?
C11 C10 1.394(3) . ?
C3 C4 1.398(3) . ?
C9 C10 1.391(3) . ?
C5 C4 1.394(3) . ?
C15 C16 1.545(3) . ?
C15 H15a 0.9900 . ?
C15 H15b 0.9900 . ?
C13 C14 1.553(3) . ?
C13 H13a 0.9900 . ?
C13 H13b 0.9900 . ?
C10 C4 1.481(3) . ?
C14 H14a 0.9900 . ?
C14 H14b 0.9900 . ?
C17 C18 1.544(3) . ?
C17 H17a 0.9900 . ?
C17 H17b 0.9900 . ?
C18 H18a 0.9900 . ?
C18 H18b 0.9900 . ?
C16 H16a 0.9900 . ?
C16 H16b 0.9900 . ?
